data_4501967
loop_
_publ_author_name
'Zeng, Jin-Ping'
'Zhang, Shi-Min'
'Zhang, Yun-Qian'
'Tao, Zhu'
'Zhu, Qian-Jiang'
'Xue, Sai-Feng'
'Wei, Gang'

_publ_section_title
;
 Use of Silver(I) and Copper(II) Ions to Assist the Self-Assembly of
 Polyrotaxanes Incorporating Symmetrical
 \a,\a&#x2032;,\d,\d&#x2032;-Tetramethyl-cucurbit[6]uril
;
_journal_issue 10
_journal_name_full 'Crystal Growth &amp; Design'
_journal_page_first 4509
_journal_paper_doi 10.1021/cg1007796
_journal_volume 10
_journal_year 2010
_chemical_formula_sum 'C56 H100 Ag2 N30 O35'
_chemical_formula_weight 1969.40
_chemical_name_systematic
;
 ?
;
_space_group_IT_number 2
_symmetry_space_group_name_Hall '-P 1'
_symmetry_space_group_name_H-M 'P -1'
_atom_sites_solution_hydrogens geom
_atom_sites_solution_primary direct
_atom_sites_solution_secondary difmap
_audit_creation_method SHELXL-97
_cell_angle_alpha 66.647(2)
_cell_angle_beta 66.814(2)
_cell_angle_gamma 71.314(3)
_cell_formula_units_Z 1
_cell_length_a 12.6589(9)
_cell_length_b 13.4194(10)
_cell_length_c 14.6691(11)
_cell_measurement_temperature 293(2)
_cell_volume 2062.7(3)
_computing_structure_refinement 'SHELXL-97 (Sheldrick, 1997)'
_diffrn_ambient_temperature 293(2)
_diffrn_measured_fraction_theta_full 0.969
_diffrn_measured_fraction_theta_max 0.969
_diffrn_radiation_monochromator graphite
_diffrn_radiation_source 'fine-focus sealed tube'
_diffrn_radiation_type MoK\a
_diffrn_radiation_wavelength 0.71073
_diffrn_reflns_av_R_equivalents 0.0288
_diffrn_reflns_av_sigmaI/netI 0.0333
_diffrn_reflns_limit_h_max 15
_diffrn_reflns_limit_h_min -14
_diffrn_reflns_limit_k_max 15
_diffrn_reflns_limit_k_min -14
_diffrn_reflns_limit_l_max 18
_diffrn_reflns_limit_l_min -18
_diffrn_reflns_number 23286
_diffrn_reflns_theta_full 26.00
_diffrn_reflns_theta_max 26.00
_diffrn_reflns_theta_min 1.59
_exptl_absorpt_coefficient_mu 0.579
_exptl_crystal_density_diffrn 1.585
_exptl_crystal_density_method 'not measured'
_exptl_crystal_F_000 1020
_refine_diff_density_max 1.348
_refine_diff_density_min -1.267
_refine_diff_density_rms 0.103
_refine_ls_extinction_method none
_refine_ls_goodness_of_fit_ref 1.083
_refine_ls_hydrogen_treatment mixed
_refine_ls_matrix_type full
_refine_ls_number_parameters 578
_refine_ls_number_reflns 7863
_refine_ls_number_restraints 0
_refine_ls_restrained_S_all 1.083
_refine_ls_R_factor_all 0.0739
_refine_ls_R_factor_gt 0.0613
_refine_ls_shift/su_max 0.001
_refine_ls_shift/su_mean 0.000
_refine_ls_structure_factor_coef Fsqd
_refine_ls_weighting_details 'calc w=1/[\s^2^(Fo^2^)+(0.0895P)^2^+4.8831P] where P=(Fo^2^+2Fc^2^)/3'
_refine_ls_weighting_scheme calc
_refine_ls_wR_factor_gt 0.1653
_refine_ls_wR_factor_ref 0.1748
_reflns_number_gt 6250
_reflns_number_total 7863
_reflns_threshold_expression >2sigma(I)
_cod_data_source_file cg1007796_si_003.cif
_cod_data_source_block p
_cod_database_code 4501967

loop_
_symmetry_equiv_pos_as_xyz
'x, y, z'
'-x, -y, -z'

loop_
_atom_site_label
_atom_site_type_symbol
_atom_site_fract_x
_atom_site_fract_y
_atom_site_fract_z
_atom_site_U_iso_or_equiv
_atom_site_adp_type
_atom_site_occupancy
_atom_site_symmetry_multiplicity
_atom_site_calc_flag
_atom_site_refinement_flags
_atom_site_disorder_assembly
_atom_site_disorder_group
O1W O 0.9749(4) 0.3680(4) -0.4367(4) 0.0684(12) Uani 1 1 d . . .
O3W O 0.1139(6) 0.5056(6) -0.2373(6) 0.118(2) Uani 1 1 d . . .
O4W O 1.1294(8) 0.3592(5) -0.3380(6) 0.134(3) Uani 1 1 d . . .
O5W O 0.5904(12) 0.3467(5) 0.1951(5) 0.200(6) Uani 1 1 d . . .
O6W O 0.9414(9) -0.3312(9) -0.3763(7) 0.223(7) Uani 1 1 d . . .
O7W O 0.1614(9) 0.7247(12) -0.3973(8) 0.114(4) Uani 0.60 1 d P . .
O8W O 0.6268(9) 0.2939(9) 0.3942(15) 0.261(8) Uani 1 1 d . . .
O9W O 0.2244(12) 0.6439(10) -0.2727(11) 0.079(3) Uani 0.40 1 d P . .
O10W O 0.3933(15) 0.3403(13) 0.2833(8) 0.087(4) Uani 0.66(4) 1 d P A 1
O11W O 0.303(5) 0.3715(19) 0.2950(15) 0.126(17) Uani 0.34(4) 1 d P A 2
O11W O 0.9746(17) -0.1009(19) -0.4944(19) 0.218(13) Uani 0.50 1 d P . .
N15 N 0.1716(5) 0.5530(4) 0.0990(5) 0.0549(12) Uani 1 1 d . . .
O7 O 0.1018(8) 0.5436(7) 0.0704(9) 0.177(5) Uani 1 1 d . . .
O8 O 0.1612(10) 0.5267(6) 0.1870(6) 0.158(4) Uani 1 1 d . . .
O9 O 0.2499(11) 0.5875(9) 0.0413(11) 0.274(9) Uani 1 1 d . . .
Ag1 Ag 0.79613(4) -0.17909(4) -0.37759(3) 0.04913(17) Uani 1 1 d . . .
C1 C 0.2657(3) 0.2747(3) -0.1511(3) 0.0214(8) Uani 1 1 d . . .
C2 C 0.1609(3) 0.3437(3) -0.0101(3) 0.0206(8) Uani 1 1 d . . .
H2 H 0.0898 0.4010 -0.0108 0.025 Uiso 1 1 calc R . .
C3 C 0.2735(3) 0.3934(3) -0.0737(3) 0.0213(8) Uani 1 1 d . . .
H3 H 0.2556 0.4744 -0.0995 0.026 Uiso 1 1 calc R . .
C4 C 0.2750(3) 0.2983(3) 0.0991(3) 0.0208(8) Uani 1 1 d . . .
C5 C 0.4207(3) 0.3846(3) -0.2510(3) 0.0251(8) Uani 1 1 d . . .
H5A H 0.4140 0.3717 -0.3089 0.030 Uiso 1 1 calc R . .
H5B H 0.4110 0.4639 -0.2673 0.030 Uiso 1 1 calc R . .
C6 C 0.4449(3) 0.3874(4) -0.0192(3) 0.0249(8) Uani 1 1 d . . .
H6A H 0.4540 0.3773 0.0467 0.030 Uiso 1 1 calc R . .
H6B H 0.4373 0.4658 -0.0577 0.030 Uiso 1 1 calc R . .
C7 C 0.6063(4) 0.2497(3) -0.2822(3) 0.0240(8) Uani 1 1 d . . .
C8 C 0.5921(3) 0.3654(3) -0.1912(3) 0.0231(8) Uani 1 1 d . . .
H8 H 0.5916 0.4450 -0.2191 0.028 Uiso 1 1 calc R . .
C9 C 0.7187(3) 0.2954(3) -0.2153(3) 0.0212(8) Uani 1 1 d . . .
H9 H 0.7775 0.3419 -0.2594 0.025 Uiso 1 1 calc R . .
C10 C 0.6349(3) 0.2574(3) -0.0342(3) 0.0234(8) Uani 1 1 d . . .
C11 C 0.8164(3) 0.1593(3) -0.3188(3) 0.0242(8) Uani 1 1 d . . .
H11A H 0.8782 0.2019 -0.3565 0.029 Uiso 1 1 calc R . .
H11B H 0.7986 0.1431 -0.3695 0.029 Uiso 1 1 calc R . .
C12 C 0.8481(3) 0.1855(3) -0.0992(3) 0.0224(8) Uani 1 1 d . . .
H12A H 0.9033 0.2310 -0.1528 0.027 Uiso 1 1 calc R . .
H12B H 0.8443 0.1864 -0.0322 0.027 Uiso 1 1 calc R . .
C13 C 0.8489(3) -0.0415(3) -0.2504(3) 0.0221(8) Uani 1 1 d . . .
C14 C 0.9456(3) 0.0390(3) -0.1970(3) 0.0208(8) Uani 1 1 d . . .
C15 C 0.9764(3) -0.0909(3) -0.1515(3) 0.0201(8) Uani 1 1 d . . .
C16 C 0.8719(3) -0.0138(3) -0.0135(3) 0.0209(8) Uani 1 1 d . . .
C17 C 0.9190(3) -0.2411(3) -0.1818(3) 0.0212(8) Uani 1 1 d . . .
H17A H 0.9944 -0.2846 -0.1739 0.025 Uiso 1 1 calc R . .
H17B H 0.9136 -0.2444 -0.2446 0.025 Uiso 1 1 calc R . .
C18 C 0.9233(3) -0.2158(3) 0.0414(3) 0.0222(8) Uani 1 1 d . . .
H18A H 0.9181 -0.2061 0.1052 0.027 Uiso 1 1 calc R . .
H18B H 0.9974 -0.2644 0.0204 0.027 Uiso 1 1 calc R . .
C19 C 1.0486(4) 0.0959(4) -0.2725(3) 0.0281(9) Uani 1 1 d . . .
H19A H 1.0819 0.0718 -0.3333 0.042 Uiso 1 1 calc R . .
H19B H 1.1070 0.0769 -0.2389 0.042 Uiso 1 1 calc R . .
H19C H 1.0216 0.1746 -0.2928 0.042 Uiso 1 1 calc R . .
C20 C 1.1076(3) -0.1427(4) -0.1783(3) 0.0265(9) Uani 1 1 d . . .
H20A H 1.1449 -0.1170 -0.1485 0.040 Uiso 1 1 calc R . .
H20B H 1.1424 -0.1217 -0.2526 0.040 Uiso 1 1 calc R . .
H20C H 1.1173 -0.2218 -0.1504 0.040 Uiso 1 1 calc R . .
C21 C 0.6627(4) -0.1702(4) -0.5220(3) 0.0370(11) Uani 1 1 d . . .
H21 H 0.6781 -0.2462 -0.4895 0.044 Uiso 1 1 calc R . .
C22 C 0.6018(4) -0.1301(4) -0.5937(3) 0.0334(10) Uani 1 1 d . . .
H22 H 0.5763 -0.1783 -0.6083 0.040 Uiso 1 1 calc R . .
C23 C 0.6803(4) 0.0027(4) -0.5455(3) 0.0300(9) Uani 1 1 d . . .
H23 H 0.7069 0.0491 -0.5297 0.036 Uiso 1 1 calc R . .
C24 C 0.6202(4) 0.0499(4) -0.6197(3) 0.0283(9) Uani 1 1 d . . .
H24 H 0.6080 0.1260 -0.6526 0.034 Uiso 1 1 calc R . .
C25 C 0.5794(3) -0.0173(4) -0.6433(3) 0.0248(8) Uani 1 1 d . . .
C26 C 0.5077(4) 0.0302(4) -0.7181(3) 0.0281(9) Uani 1 1 d . . .
H26A H 0.4325 0.0076 -0.6827 0.034 Uiso 1 1 calc R . .
H26B H 0.4936 0.1104 -0.7394 0.034 Uiso 1 1 calc R . .
C27 C 0.4871(3) 0.0223(3) -0.8745(3) 0.0241(8) Uani 1 1 d . . .
H27A H 0.4610 0.1020 -0.8962 0.029 Uiso 1 1 calc R . .
H27B H 0.4187 -0.0107 -0.8306 0.029 Uiso 1 1 calc R . .
C28 C 0.5437(3) -0.0162(4) -0.9694(3) 0.0267(9) Uani 1 1 d . . .
H28A H 0.5696 -0.0959 -0.9482 0.032 Uiso 1 1 calc R . .
H28B H 0.6117 0.0171 -1.0140 0.032 Uiso 1 1 calc R . .
N1 N 0.1715(3) 0.2686(3) -0.0625(3) 0.0242(7) Uani 1 1 d . . .
N2 N 0.3273(3) 0.3452(3) -0.1579(3) 0.0242(7) Uani 1 1 d . . .
N3 N 0.1724(3) 0.2909(3) 0.0935(2) 0.0222(7) Uani 1 1 d . . .
N4 N 0.3381(3) 0.3524(3) 0.0014(3) 0.0245(7) Uani 1 1 d . . .
N5 N 0.5363(3) 0.3322(3) -0.2413(3) 0.0246(7) Uani 1 1 d . . .
N6 N 0.7137(3) 0.2254(3) -0.2671(3) 0.0241(7) Uani 1 1 d . . .
N7 N 0.5499(3) 0.3275(3) -0.0781(3) 0.0241(7) Uani 1 1 d . . .
N8 N 0.7332(3) 0.2343(3) -0.1137(2) 0.0235(7) Uani 1 1 d . . .
N9 N 0.8589(3) 0.0558(3) -0.2483(2) 0.0215(7) Uani 1 1 d . . .
N10 N 0.9148(3) -0.1274(3) -0.1950(2) 0.0218(7) Uani 1 1 d . . .
N11 N 0.8916(3) 0.0736(3) -0.1031(2) 0.0220(7) Uani 1 1 d . . .
N12 N 0.9223(3) -0.1095(3) -0.0389(2) 0.0230(7) Uani 1 1 d . . .
N13 N 0.7008(3) -0.1044(3) -0.4971(3) 0.0294(8) Uani 1 1 d . . .
N14 N 0.5684(3) -0.0074(3) -0.8124(2) 0.0245(7) Uani 1 1 d . . .
H14 H 0.6401 -0.0415 -0.8288 0.029 Uiso 1 1 calc R . .
O1 O 0.2899(3) 0.2263(2) -0.2138(2) 0.0279(6) Uani 1 1 d . . .
O2 O 0.5779(3) 0.2034(3) -0.3243(2) 0.0315(7) Uani 1 1 d . . .
O3 O 0.7888(2) -0.0490(2) -0.2954(2) 0.0252(6) Uani 1 1 d . . .
O4 O 0.3054(2) 0.2631(2) 0.1775(2) 0.0265(6) Uani 1 1 d . . .
O5 O 0.6251(3) 0.2189(3) 0.0589(2) 0.0297(6) Uani 1 1 d . . .
O6 O 0.8199(2) -0.0071(2) 0.0748(2) 0.0254(6) Uani 1 1 d . . .

loop_
_atom_site_aniso_label
_atom_site_aniso_U_11
_atom_site_aniso_U_22
_atom_site_aniso_U_33
_atom_site_aniso_U_23
_atom_site_aniso_U_13
_atom_site_aniso_U_12
O1W 0.080(3) 0.048(2) 0.067(3) -0.017(2) -0.007(2) -0.021(2)
O3W 0.103(5) 0.112(5) 0.123(5) -0.036(4) -0.038(4) 0.004(4)
O4W 0.224(8) 0.081(4) 0.154(6) -0.050(4) -0.143(7) 0.022(5)
O5W 0.429(17) 0.064(4) 0.075(4) -0.038(3) -0.110(7) 0.056(6)
O6W 0.245(10) 0.268(11) 0.182(8) -0.186(9) -0.175(8) 0.204(9)
O7W 0.082(7) 0.190(12) 0.077(6) -0.031(7) -0.012(5) -0.065(7)
O8W 0.130(8) 0.142(8) 0.56(3) -0.171(13) -0.087(12) -0.026(6)
O9W 0.091(9) 0.058(7) 0.098(9) -0.036(7) -0.032(8) -0.007(6)
O10W 0.105(10) 0.108(8) 0.072(6) -0.011(5) -0.041(6) -0.055(7)
O11W 0.23(5) 0.108(15) 0.079(11) -0.084(12) -0.037(16) -0.03(2)
O11W 0.174(16) 0.26(2) 0.31(3) -0.23(2) 0.060(16) -0.159(16)
N15 0.054(3) 0.034(3) 0.084(4) -0.030(3) -0.021(3) -0.004(2)
O7 0.179(7) 0.165(7) 0.300(12) -0.188(8) -0.195(9) 0.124(6)
O8 0.287(13) 0.092(5) 0.098(5) -0.013(4) -0.099(7) -0.009(6)
O9 0.245(11) 0.228(11) 0.340(15) -0.251(12) 0.189(12) -0.181(10)
Ag1 0.0576(3) 0.0563(3) 0.0513(3) -0.0309(2) -0.0396(2) 0.01340(19)
C1 0.0236(19) 0.021(2) 0.0202(18) -0.0045(15) -0.0097(15) -0.0035(15)
C2 0.0180(18) 0.0186(19) 0.0252(18) -0.0078(15) -0.0078(15) -0.0010(14)
C3 0.0214(19) 0.0176(19) 0.0259(19) -0.0062(15) -0.0102(15) -0.0020(15)
C4 0.0222(19) 0.0175(19) 0.0246(19) -0.0099(15) -0.0063(15) -0.0031(15)
C5 0.026(2) 0.027(2) 0.0205(18) -0.0016(16) -0.0099(16) -0.0055(16)
C6 0.022(2) 0.031(2) 0.028(2) -0.0147(17) -0.0061(16) -0.0073(16)
C7 0.027(2) 0.026(2) 0.0179(17) -0.0028(15) -0.0074(15) -0.0072(16)
C8 0.0219(19) 0.021(2) 0.0276(19) -0.0082(16) -0.0073(16) -0.0048(15)
C9 0.0197(19) 0.021(2) 0.0238(18) -0.0073(15) -0.0057(15) -0.0066(15)
C10 0.024(2) 0.022(2) 0.028(2) -0.0102(16) -0.0071(16) -0.0080(16)
C11 0.025(2) 0.029(2) 0.0193(18) -0.0098(16) -0.0077(15) -0.0026(16)
C12 0.024(2) 0.024(2) 0.0244(19) -0.0094(16) -0.0099(15) -0.0051(16)
C13 0.0194(19) 0.028(2) 0.0182(17) -0.0090(16) -0.0024(14) -0.0060(16)
C14 0.0202(19) 0.026(2) 0.0180(17) -0.0078(15) -0.0061(14) -0.0056(15)
C15 0.0179(18) 0.026(2) 0.0192(17) -0.0094(15) -0.0043(14) -0.0057(15)
C16 0.0173(18) 0.026(2) 0.0240(19) -0.0086(16) -0.0089(15) -0.0065(15)
C17 0.0170(18) 0.028(2) 0.0216(18) -0.0141(16) -0.0031(14) -0.0030(15)
C18 0.0220(19) 0.026(2) 0.0237(18) -0.0074(16) -0.0116(15) -0.0060(16)
C19 0.021(2) 0.032(2) 0.029(2) -0.0083(18) -0.0046(16) -0.0089(17)
C20 0.0198(19) 0.031(2) 0.030(2) -0.0122(17) -0.0076(16) -0.0030(16)
C21 0.054(3) 0.033(2) 0.030(2) -0.0122(19) -0.023(2) 0.001(2)
C22 0.047(3) 0.036(2) 0.027(2) -0.0137(19) -0.018(2) -0.006(2)
C23 0.027(2) 0.044(3) 0.026(2) -0.0191(19) -0.0052(17) -0.0099(19)
C24 0.026(2) 0.035(2) 0.0217(19) -0.0087(17) -0.0037(16) -0.0075(18)
C25 0.023(2) 0.035(2) 0.0164(17) -0.0118(16) -0.0047(15) -0.0020(16)
C26 0.027(2) 0.037(2) 0.0215(19) -0.0144(17) -0.0090(16) 0.0011(17)
C27 0.024(2) 0.030(2) 0.0221(18) -0.0074(16) -0.0124(16) -0.0037(16)
C28 0.023(2) 0.037(2) 0.0242(19) -0.0135(17) -0.0123(17) 0.0015(17)
N1 0.0248(17) 0.0276(18) 0.0241(16) -0.0107(14) -0.0044(13) -0.0107(14)
N2 0.0218(17) 0.0289(18) 0.0223(16) -0.0084(14) -0.0061(13) -0.0057(14)
N3 0.0192(16) 0.0276(18) 0.0214(15) -0.0082(14) -0.0073(13) -0.0043(13)
N4 0.0228(17) 0.0304(19) 0.0251(16) -0.0085(14) -0.0081(13) -0.0106(14)
N5 0.0209(17) 0.0298(19) 0.0279(17) -0.0123(15) -0.0087(14) -0.0053(14)
N6 0.0232(17) 0.0278(18) 0.0264(17) -0.0130(14) -0.0102(14) -0.0022(14)
N7 0.0190(16) 0.0291(18) 0.0251(16) -0.0108(14) -0.0053(13) -0.0046(13)
N8 0.0205(16) 0.0292(18) 0.0227(16) -0.0109(14) -0.0064(13) -0.0037(14)
N9 0.0211(16) 0.0242(17) 0.0222(15) -0.0074(13) -0.0093(13) -0.0046(13)
N10 0.0234(17) 0.0227(17) 0.0249(16) -0.0086(13) -0.0113(13) -0.0052(13)
N11 0.0252(17) 0.0222(17) 0.0193(15) -0.0077(13) -0.0062(13) -0.0047(13)
N12 0.0229(17) 0.0294(19) 0.0175(15) -0.0093(13) -0.0050(13) -0.0049(14)
N13 0.0298(19) 0.039(2) 0.0243(17) -0.0156(16) -0.0126(14) 0.0003(15)
N14 0.0200(16) 0.037(2) 0.0189(15) -0.0125(14) -0.0094(13) 0.0001(14)
O1 0.0306(15) 0.0328(16) 0.0221(13) -0.0105(12) -0.0088(12) -0.0054(12)
O2 0.0328(16) 0.0369(17) 0.0356(16) -0.0170(14) -0.0178(13) -0.0041(13)
O3 0.0248(14) 0.0315(16) 0.0255(14) -0.0113(12) -0.0115(11) -0.0054(12)
O4 0.0262(15) 0.0322(16) 0.0269(14) -0.0103(12) -0.0121(12) -0.0067(12)
O5 0.0321(16) 0.0358(17) 0.0229(14) -0.0101(12) -0.0090(12) -0.0067(13)
O6 0.0292(15) 0.0306(16) 0.0196(13) -0.0112(11) -0.0077(11) -0.0053(12)

loop_
_atom_type_symbol
_atom_type_description
_atom_type_scat_dispersion_real
_atom_type_scat_dispersion_imag
_atom_type_scat_source
C C 0.0033 0.0016 'International Tables Vol C Tables 4.2.6.8 and 6.1.1.4'
H H 0.0000 0.0000 'International Tables Vol C Tables 4.2.6.8 and 6.1.1.4'
N N 0.0061 0.0033 'International Tables Vol C Tables 4.2.6.8 and 6.1.1.4'
O O 0.0106 0.0060 'International Tables Vol C Tables 4.2.6.8 and 6.1.1.4'
Ag Ag -0.8971 1.1015 'International Tables Vol C Tables 4.2.6.8 and 6.1.1.4'

loop_
_geom_angle_atom_site_label_1
_geom_angle_atom_site_label_2
_geom_angle_atom_site_label_3
_geom_angle
_geom_angle_site_symmetry_3
O9 N15 O8 118.5(11) .
O9 N15 O7 120.1(12) .
O8 N15 O7 121.4(10) .
N13 Ag1 O6W 123.04(18) .
N13 Ag1 O3 113.60(11) .
O6W Ag1 O3 119.3(3) .
N13 Ag1 O11W 95.2(7) .
O6W Ag1 O11W 76.8(7) .
O3 Ag1 O11W 78.2(3) .
O1 C1 N2 125.7(4) .
O1 C1 N1 126.1(4) .
N2 C1 N1 108.2(3) .
N1 C2 N3 114.7(3) .
N1 C2 C3 103.1(3) .
N3 C2 C3 103.2(3) .
N2 C3 N4 113.9(3) .
N2 C3 C2 103.1(3) .
N4 C3 C2 102.9(3) .
O4 C4 N4 125.5(4) .
O4 C4 N3 126.4(4) .
N4 C4 N3 108.1(3) .
N5 C5 N2 113.5(3) .
N4 C6 N7 113.7(3) .
O2 C7 N5 125.8(4) .
O2 C7 N6 125.7(4) .
N5 C7 N6 108.5(3) .
N7 C8 N5 114.6(3) .
N7 C8 C9 102.5(3) .
N5 C8 C9 102.7(3) .
N8 C9 N6 112.9(3) .
N8 C9 C8 103.8(3) .
N6 C9 C8 103.5(3) .
O5 C10 N7 126.5(4) .
O5 C10 N8 125.6(4) .
N7 C10 N8 107.8(3) .
N6 C11 N9 113.6(3) .
N11 C12 N8 114.2(3) .
O3 C13 N10 126.1(4) .
O3 C13 N9 124.5(4) .
N10 C13 N9 109.4(3) .
N11 C14 N9 111.8(3) .
N11 C14 C19 111.5(3) .
N9 C14 C19 111.7(3) .
N11 C14 C15 102.9(3) .
N9 C14 C15 102.5(3) .
C19 C14 C15 115.9(3) .
N10 C15 N12 112.5(3) .
N10 C15 C20 111.8(3) .
N12 C15 C20 111.4(3) .
N10 C15 C14 102.7(3) .
N12 C15 C14 102.1(3) .
C20 C15 C14 115.6(3) .
O6 C16 N12 125.8(4) .
O6 C16 N11 125.7(4) .
N12 C16 N11 108.5(3) .
N10 C17 N3 114.5(3) 2_655
N12 C18 N1 113.7(3) 2_655
N13 C21 C22 123.1(4) .
C21 C22 C25 119.0(4) .
N13 C23 C24 123.0(4) .
C25 C24 C23 119.2(4) .
C24 C25 C22 118.1(4) .
C24 C25 C26 121.3(4) .
C22 C25 C26 120.5(4) .
N14 C26 C25 111.7(3) .
N14 C27 C28 112.5(3) .
C27 C28 C28 110.5(4) 2_653
C1 N1 C2 112.7(3) .
C1 N1 C18 122.1(3) 2_655
C2 N1 C18 123.1(3) 2_655
C1 N2 C3 112.6(3) .
C1 N2 C5 122.1(3) .
C3 N2 C5 123.9(3) .
C4 N3 C2 113.0(3) .
C4 N3 C17 124.5(3) 2_655
C2 N3 C17 122.5(3) 2_655
C4 N4 C6 122.9(3) .
C4 N4 C3 112.5(3) .
C6 N4 C3 123.1(3) .
C7 N5 C5 123.3(3) .
C7 N5 C8 113.0(3) .
C5 N5 C8 123.6(3) .
C7 N6 C11 123.5(3) .
C7 N6 C9 112.0(3) .
C11 N6 C9 122.9(3) .
C10 N7 C8 113.0(3) .
C10 N7 C6 121.5(3) .
C8 N7 C6 122.0(3) .
C10 N8 C9 112.4(3) .
C10 N8 C12 122.4(3) .
C9 N8 C12 122.1(3) .
C13 N9 C11 119.3(3) .
C13 N9 C14 112.0(3) .
C11 N9 C14 125.8(3) .
C13 N10 C17 121.6(3) .
C13 N10 C15 112.8(3) .
C17 N10 C15 125.6(3) .
C16 N11 C12 120.4(3) .
C16 N11 C14 112.5(3) .
C12 N11 C14 126.6(3) .
C16 N12 C18 120.8(3) .
C16 N12 C15 113.2(3) .
C18 N12 C15 125.9(3) .
C23 N13 C21 117.5(4) .
C23 N13 Ag1 122.8(3) .
C21 N13 Ag1 119.7(3) .
C26 N14 C27 110.5(3) .
C13 O3 Ag1 135.8(3) .

loop_
_geom_bond_atom_site_label_1
_geom_bond_atom_site_label_2
_geom_bond_distance
_geom_bond_site_symmetry_2
O6W Ag1 2.267(6) .
O11W Ag1 2.487(15) .
N15 O9 1.112(9) .
N15 O8 1.159(8) .
N15 O7 1.174(8) .
Ag1 N13 2.243(3) .
Ag1 O3 2.446(3) .
C1 O1 1.218(5) .
C1 N2 1.360(5) .
C1 N1 1.370(5) .
C2 N1 1.439(5) .
C2 N3 1.444(5) .
C2 C3 1.554(5) .
C3 N2 1.447(5) .
C3 N4 1.458(5) .
C4 O4 1.224(5) .
C4 N4 1.365(5) .
C4 N3 1.369(5) .
C5 N5 1.443(5) .
C5 N2 1.449(5) .
C6 N4 1.454(5) .
C6 N7 1.456(5) .
C7 O2 1.232(5) .
C7 N5 1.360(5) .
C7 N6 1.379(5) .
C8 N7 1.450(5) .
C8 N5 1.451(5) .
C8 C9 1.559(5) .
C9 N8 1.442(5) .
C9 N6 1.451(5) .
C10 O5 1.223(5) .
C10 N7 1.369(5) .
C10 N8 1.378(5) .
C11 N6 1.439(5) .
C11 N9 1.453(5) .
C12 N11 1.440(5) .
C12 N8 1.453(5) .
C13 O3 1.235(5) .
C13 N10 1.364(5) .
C13 N9 1.364(5) .
C14 N11 1.464(5) .
C14 N9 1.477(5) .
C14 C19 1.529(5) .
C14 C15 1.576(6) .
C15 N10 1.462(5) .
C15 N12 1.468(5) .
C15 C20 1.535(5) .
C16 O6 1.226(5) .
C16 N12 1.364(5) .
C16 N11 1.368(5) .
C17 N10 1.445(5) .
C17 N3 1.446(5) 2_655
C18 N12 1.445(5) .
C18 N1 1.455(5) 2_655
C21 N13 1.347(6) .
C21 C22 1.383(6) .
C22 C25 1.384(6) .
C23 N13 1.317(6) .
C23 C24 1.400(6) .
C24 C25 1.375(6) .
C25 C26 1.514(5) .
C26 N14 1.493(5) .
C27 N14 1.495(5) .
C27 C28 1.506(5) .
C28 C28 1.543(7) 2_653
N1 C18 1.455(5) 2_655
N3 C17 1.446(5) 2_655
